data_7128625
loop_
_publ_author_name
'Zhao, Yunbo'
'Mandal, Dipendu'
'Guo, Jing'
'Wu, Yile'
'Stephan, Douglas W.'

_publ_section_title
;
 B(C<sub>6</sub>F<sub>5</sub>)<sub>3</sub>-Catalyzed site-selective
 <i>N</i><sup>1</sup>-alkylation of benzotriazoles with diazoalkanes.
;
_journal_issue 63
_journal_name_full 'Chemical communications (Cambridge, England)'
_journal_page_first 7758
_journal_page_last 7761
_journal_paper_doi 10.1039/d1cc03048e
_journal_volume 57
_journal_year 2021
_chemical_formula_moiety 'C24 H5 B F15 N3'
_chemical_formula_sum 'C24 H5 B F15 N3'
_chemical_formula_weight 631.12
_space_group_crystal_system triclinic
_space_group_IT_number 2
_space_group_name_Hall '-P 1'
_space_group_name_H-M_alt 'P -1'
_atom_sites_solution_hydrogens mixed
_atom_sites_solution_primary dual
_audit_creation_date 2021-06-09
_audit_creation_method
;
Olex2 1.3
(compiled 2020.11.12 svn.r5f609507 for OlexSys, GUI svn.r6272)
;
_audit_update_record
;
2021-06-09 deposited with the CCDC.	2021-07-06 downloaded from the CCDC.
;
_cell_angle_alpha 78.261(3)
_cell_angle_beta 82.173(3)
_cell_angle_gamma 68.054(3)
_cell_formula_units_Z 2
_cell_length_a 8.3197(6)
_cell_length_b 10.9741(8)
_cell_length_c 13.6352(10)
_cell_measurement_reflns_used 627
_cell_measurement_temperature 161.0
_cell_measurement_theta_max 50.51
_cell_measurement_theta_min 3.29
_cell_volume 1128.07(14)
_computing_cell_refinement 'SAINT V8.40B (?, 2016)'
_computing_data_reduction 'SAINT V8.40B (?, 2016)'
_computing_molecular_graphics 'Olex2 1.3 (Dolomanov et al., 2009)'
_computing_publication_material 'Olex2 1.3 (Dolomanov et al., 2009)'
_computing_structure_refinement 'SHELXL 2018/3 (Sheldrick, 2015)'
_computing_structure_solution 'SHELXT 2018/2 (Sheldrick, 2018)'
_diffrn_ambient_temperature 161.0
_diffrn_measured_fraction_theta_full 0.992
_diffrn_measured_fraction_theta_max 0.965
_diffrn_measurement_device_type 'Bruker APEX-II CCD'
_diffrn_measurement_method '\f and \w scans'
_diffrn_radiation_type CuK\a
_diffrn_radiation_wavelength 1.54178
_diffrn_reflns_av_R_equivalents 0.0559
_diffrn_reflns_av_unetI/netI 0.0344
_diffrn_reflns_Laue_measured_fraction_full 0.992
_diffrn_reflns_Laue_measured_fraction_max 0.965
_diffrn_reflns_limit_h_max 9
_diffrn_reflns_limit_h_min -10
_diffrn_reflns_limit_k_max 13
_diffrn_reflns_limit_k_min -13
_diffrn_reflns_limit_l_max 16
_diffrn_reflns_limit_l_min -16
_diffrn_reflns_number 32673
_diffrn_reflns_point_group_measured_fraction_full 0.992
_diffrn_reflns_point_group_measured_fraction_max 0.965
_diffrn_reflns_theta_full 67.679
_diffrn_reflns_theta_max 70.149
_diffrn_reflns_theta_min 3.318
_diffrn_source_current 1.2
_diffrn_source_power 0.06
_diffrn_source_voltage 50.0
_diffrn_standards_number 0
_exptl_absorpt_coefficient_mu 1.807
_exptl_absorpt_correction_T_max 0.7531
_exptl_absorpt_correction_T_min 0.5886
_exptl_absorpt_correction_type none
_exptl_absorpt_process_details
;
SADABS-2016/2 (Bruker,2016/2) was used for absorption correction.
wR2(int) was 0.1099 before and 0.0740 after correction.
The Ratio of minimum to maximum transmission is 0.7816.
The \l/2 correction factor is Not present.
;
_exptl_crystal_density_diffrn 1.858
_exptl_crystal_description block
_exptl_crystal_F_000 620
_refine_diff_density_max 0.478
_refine_diff_density_min -0.335
_refine_diff_density_rms 0.053
_refine_ls_extinction_method none
_refine_ls_goodness_of_fit_ref 1.059
_refine_ls_hydrogen_treatment mixed
_refine_ls_matrix_type full
_refine_ls_number_parameters 392
_refine_ls_number_reflns 4151
_refine_ls_number_restraints 0
_refine_ls_restrained_S_all 1.059
_refine_ls_R_factor_all 0.0477
_refine_ls_R_factor_gt 0.0367
_refine_ls_shift/su_max 0.001
_refine_ls_shift/su_mean 0.000
_refine_ls_structure_factor_coef Fsqd
_refine_ls_weighting_details 'w=1/[\s^2^(Fo^2^)+(0.0527P)^2^+0.5170P] where P=(Fo^2^+2Fc^2^)/3'
_refine_ls_weighting_scheme calc
_refine_ls_wR_factor_gt 0.1000
_refine_ls_wR_factor_ref 0.1058
_reflns_Friedel_coverage 0.000
_reflns_number_gt 3639
_reflns_number_total 4151
_reflns_threshold_expression 'I > 2\s(I)'
_cod_data_source_file d1cc03048e2.cif
_cod_data_source_block 1
_cod_depositor_comments 'Adding full bibliography for 7128624--7128625.cif.'
_cod_database_code 7128625
_shelx_shelxl_version_number 2018/3
_shelx_space_group_comment
;
The symmetry employed for this shelxl refinement is uniquely defined
by the following loop, which should always be used as a source of
symmetry information in preference to the above space-group names.
They are only intended as comments.
;
_olex2_refinement_description
;
1. Fixed Uiso
 At 1.2 times of:
  All C(H) groups
2.a Aromatic/amide H refined with riding coordinates:
 C20(H20), C21(H21), C23(H23), C22(H22)
;
_olex2_submission_special_instructions 'No special instructions were received'

loop_
_space_group_symop_operation_xyz
'x, y, z'
'-x, -y, -z'

loop_
_atom_site_label
_atom_site_type_symbol
_atom_site_fract_x
_atom_site_fract_y
_atom_site_fract_z
_atom_site_U_iso_or_equiv
_atom_site_adp_type
_atom_site_occupancy
_atom_site_site_symmetry_order
_atom_site_calc_flag
_atom_site_refinement_flags_posn
_atom_site_refinement_flags_adp
_atom_site_refinement_flags_occupancy
_atom_site_disorder_assembly
_atom_site_disorder_group
F001 F 0.67471(13) 0.15712(10) 0.22329(8) 0.0353(2) Uani 1 1 d . . . . .
F002 F 0.60455(14) 0.37811(10) 0.07824(7) 0.0361(3) Uani 1 1 d . . . . .
F003 F 0.53191(15) 0.56936(11) 0.37144(8) 0.0398(3) Uani 1 1 d . . . . .
F004 F 0.79684(14) 0.30368(11) 0.36372(8) 0.0406(3) Uani 1 1 d . . . . .
F005 F 0.07274(14) 0.41328(11) 0.23934(10) 0.0441(3) Uani 1 1 d . . . . .
F006 F 0.25343(15) 0.24577(11) 0.45034(9) 0.0443(3) Uani 1 1 d . . . . .
F007 F 0.79475(15) 0.52001(12) -0.00993(8) 0.0425(3) Uani 1 1 d . . . . .
F008 F 0.61183(15) -0.00843(11) 0.12696(9) 0.0475(3) Uani 1 1 d . . . . .
F009 F 0.92623(16) 0.12822(11) 0.51844(9) 0.0479(3) Uani 1 1 d . . . . .
F00A F 0.01515(15) 0.24690(12) 0.14409(10) 0.0483(3) Uani 1 1 d . . . . .
F00B F 0.84507(16) 0.69773(12) 0.08341(9) 0.0489(3) Uani 1 1 d . . . . .
F00C F 0.71161(17) 0.71887(12) 0.27642(10) 0.0499(3) Uani 1 1 d . . . . .
F00D F 0.28211(17) 0.03598(12) 0.08496(9) 0.0494(3) Uani 1 1 d . . . . .
F00E F 0.3907(2) 0.06921(13) 0.60958(9) 0.0578(4) Uani 1 1 d . . . . .
F00F F 0.7286(2) 0.00688(13) 0.64668(9) 0.0637(4) Uani 1 1 d . . . . .
N1 N 0.26158(19) 0.51201(14) 0.32102(11) 0.0319(3) Uani 1 1 d . . . . .
N2 N 0.1887(2) 0.51996(16) 0.41216(13) 0.0395(4) Uani 1 1 d . . . . .
N3 N 0.0731(2) 0.64275(17) 0.40851(14) 0.0430(4) Uani 1 1 d . . . . .
C1 C 0.5592(2) 0.46360(16) 0.23118(13) 0.0280(4) Uani 1 1 d . . . . .
C13 C 0.3782(2) 0.29572(16) 0.23362(12) 0.0287(4) Uani 1 1 d . . . . .
C18 C 0.5078(2) 0.18361(17) 0.20379(13) 0.0299(4) Uani 1 1 d . . . . .
C6 C 0.6302(2) 0.45747(16) 0.13362(13) 0.0282(4) Uani 1 1 d . . . . .
C17 C 0.4795(2) 0.09765(17) 0.15391(13) 0.0336(4) Uani 1 1 d . . . . .
C2 C 0.5934(2) 0.55463(17) 0.27521(13) 0.0316(4) Uani 1 1 d . . . . .
C7 C 0.5130(2) 0.29108(17) 0.39878(13) 0.0320(4) Uani 1 1 d . . . . .
C14 C 0.2125(2) 0.31103(17) 0.21233(13) 0.0323(4) Uani 1 1 d . . . . .
C15 C 0.1782(2) 0.22621(18) 0.16294(14) 0.0344(4) Uani 1 1 d . . . . .
C4 C 0.7531(2) 0.62329(18) 0.13071(14) 0.0348(4) Uani 1 1 d . . . . .
C12 C 0.6845(2) 0.25307(17) 0.42167(13) 0.0332(4) Uani 1 1 d . . . . .
C5 C 0.7270(2) 0.53361(18) 0.08423(13) 0.0318(4) Uani 1 1 d . . . . .
C3 C 0.6858(2) 0.63343(18) 0.22818(15) 0.0348(4) Uani 1 1 d . . . . .
C16 C 0.3129(3) 0.11914(18) 0.13255(13) 0.0352(4) Uani 1 1 d . . . . .
C19 C 0.1908(2) 0.63168(17) 0.25729(14) 0.0332(4) Uani 1 1 d . . . . .
C8 C 0.4202(3) 0.22426(19) 0.46613(14) 0.0363(4) Uani 1 1 d . . . . .
C24 C 0.0699(2) 0.71765(19) 0.31621(16) 0.0377(4) Uani 1 1 d . . . . .
C11 C 0.7580(3) 0.15922(18) 0.50342(14) 0.0389(4) Uani 1 1 d . . . . .
C20 C 0.2207(2) 0.67254(19) 0.15437(15) 0.0373(4) Uani 1 1 d . . . . .
H20 H 0.298738 0.612977 0.112859 0.045 Uiso 1 1 calc R U . . .
C9 C 0.4891(3) 0.13053(19) 0.54904(14) 0.0442(5) Uani 1 1 d . . . . .
C10 C 0.6592(3) 0.09797(19) 0.56779(14) 0.0443(5) Uani 1 1 d . . . . .
C21 C 0.1309(3) 0.8032(2) 0.11687(17) 0.0430(5) Uani 1 1 d . . . . .
H21 H 0.148469 0.835297 0.047614 0.052 Uiso 1 1 calc R U . . .
C23 C -0.0212(3) 0.8519(2) 0.27732(18) 0.0451(5) Uani 1 1 d . . . . .
H23 H -0.101977 0.911302 0.318000 0.054 Uiso 1 1 calc R U . . .
C22 C 0.0133(3) 0.8916(2) 0.17818(18) 0.0460(5) Uani 1 1 d . . . . .
H22 H -0.043731 0.981758 0.149137 0.055 Uiso 1 1 calc R U . . .
B1 B 0.4312(3) 0.38744(19) 0.29473(15) 0.0291(4) Uani 1 1 d . . . . .
H3 H 0.015(4) 0.663(3) 0.464(2) 0.063(8) Uiso 1 1 d . . . . .

loop_
_atom_site_aniso_label
_atom_site_aniso_U_11
_atom_site_aniso_U_22
_atom_site_aniso_U_33
_atom_site_aniso_U_23
_atom_site_aniso_U_13
_atom_site_aniso_U_12
F001 0.0299(5) 0.0294(5) 0.0443(6) -0.0120(4) -0.0034(4) -0.0047(4)
F002 0.0455(6) 0.0370(6) 0.0327(5) -0.0105(4) 0.0021(4) -0.0217(5)
F003 0.0470(6) 0.0402(6) 0.0383(6) -0.0163(5) 0.0040(5) -0.0197(5)
F004 0.0343(6) 0.0407(6) 0.0424(6) 0.0017(5) -0.0035(4) -0.0125(5)
F005 0.0277(6) 0.0346(6) 0.0695(8) -0.0185(5) -0.0004(5) -0.0064(5)
F006 0.0475(7) 0.0418(6) 0.0479(6) -0.0154(5) 0.0151(5) -0.0229(5)
F007 0.0479(7) 0.0491(7) 0.0346(5) -0.0061(5) 0.0063(5) -0.0255(5)
F008 0.0459(7) 0.0350(6) 0.0597(7) -0.0247(5) -0.0002(5) -0.0048(5)
F009 0.0538(7) 0.0351(6) 0.0488(7) -0.0077(5) -0.0186(5) -0.0034(5)
F00A 0.0366(6) 0.0484(7) 0.0666(8) -0.0126(6) -0.0082(5) -0.0195(5)
F00B 0.0511(7) 0.0495(7) 0.0564(7) -0.0054(5) 0.0034(5) -0.0338(6)
F00C 0.0582(8) 0.0490(7) 0.0590(7) -0.0214(6) 0.0003(6) -0.0326(6)
F00D 0.0613(8) 0.0448(7) 0.0547(7) -0.0192(5) -0.0046(6) -0.0271(6)
F00E 0.0892(10) 0.0456(7) 0.0435(7) -0.0082(5) 0.0202(6) -0.0376(7)
F00F 0.1002(11) 0.0446(7) 0.0385(6) 0.0083(5) -0.0130(7) -0.0218(7)
N1 0.0297(8) 0.0271(7) 0.0400(8) -0.0112(6) 0.0029(6) -0.0104(6)
N2 0.0381(9) 0.0311(8) 0.0470(9) -0.0148(7) 0.0087(7) -0.0093(7)
N3 0.0380(9) 0.0349(9) 0.0526(10) -0.0199(8) 0.0109(8) -0.0074(7)
C1 0.0260(8) 0.0221(8) 0.0339(8) -0.0043(6) -0.0033(6) -0.0062(7)
C13 0.0306(9) 0.0231(8) 0.0315(8) -0.0044(6) 0.0018(7) -0.0100(7)
C18 0.0289(9) 0.0266(8) 0.0327(8) -0.0040(7) -0.0018(6) -0.0086(7)
C6 0.0275(8) 0.0239(8) 0.0330(8) -0.0053(6) -0.0045(6) -0.0077(7)
C17 0.0380(10) 0.0247(8) 0.0357(9) -0.0083(7) 0.0014(7) -0.0080(7)
C2 0.0295(9) 0.0292(9) 0.0342(9) -0.0074(7) -0.0019(7) -0.0075(7)
C7 0.0397(10) 0.0246(8) 0.0310(8) -0.0103(7) 0.0053(7) -0.0104(7)
C14 0.0300(9) 0.0242(8) 0.0393(9) -0.0045(7) 0.0009(7) -0.0075(7)
C15 0.0322(9) 0.0322(9) 0.0402(9) -0.0015(7) -0.0042(7) -0.0147(8)
C4 0.0302(9) 0.0312(9) 0.0450(10) -0.0004(7) -0.0040(7) -0.0157(7)
C12 0.0403(10) 0.0263(8) 0.0311(8) -0.0068(7) 0.0001(7) -0.0096(7)
C5 0.0293(9) 0.0330(9) 0.0308(8) -0.0031(7) -0.0011(7) -0.0101(7)
C3 0.0335(9) 0.0298(9) 0.0460(10) -0.0100(7) -0.0072(7) -0.0133(8)
C16 0.0473(11) 0.0307(9) 0.0341(9) -0.0058(7) -0.0034(8) -0.0208(8)
C19 0.0274(9) 0.0256(8) 0.0493(10) -0.0118(7) -0.0030(7) -0.0093(7)
C8 0.0418(11) 0.0321(9) 0.0373(9) -0.0135(7) 0.0087(8) -0.0158(8)
C24 0.0281(9) 0.0314(9) 0.0565(12) -0.0181(8) 0.0002(8) -0.0094(8)
C11 0.0510(12) 0.0278(9) 0.0360(9) -0.0109(7) -0.0048(8) -0.0082(8)
C20 0.0312(9) 0.0322(9) 0.0492(11) -0.0103(8) -0.0062(8) -0.0092(8)
C9 0.0727(15) 0.0301(9) 0.0319(9) -0.0097(7) 0.0146(9) -0.0244(10)
C10 0.0694(15) 0.0290(9) 0.0306(9) -0.0043(7) -0.0045(9) -0.0131(9)
C21 0.0358(10) 0.0344(10) 0.0573(12) -0.0025(9) -0.0121(9) -0.0105(8)
C23 0.0331(10) 0.0295(10) 0.0728(14) -0.0189(9) -0.0048(9) -0.0054(8)
C22 0.0338(10) 0.0273(9) 0.0754(15) -0.0082(9) -0.0128(9) -0.0063(8)
B1 0.0272(10) 0.0249(9) 0.0336(9) -0.0087(7) 0.0029(7) -0.0070(8)

loop_
_atom_type_symbol
_atom_type_description
_atom_type_scat_dispersion_real
_atom_type_scat_dispersion_imag
_atom_type_scat_source
C C 0.0181 0.0091 'International Tables Vol C Tables 4.2.6.8 and 6.1.1.4'
H H 0.0000 0.0000 'International Tables Vol C Tables 4.2.6.8 and 6.1.1.4'
B B 0.0090 0.0039 'International Tables Vol C Tables 4.2.6.8 and 6.1.1.4'
F F 0.0727 0.0534 'International Tables Vol C Tables 4.2.6.8 and 6.1.1.4'
N N 0.0311 0.0180 'International Tables Vol C Tables 4.2.6.8 and 6.1.1.4'

loop_
_geom_angle_atom_site_label_1
_geom_angle_atom_site_label_2
_geom_angle_atom_site_label_3
_geom_angle
_geom_angle_site_symmetry_1
_geom_angle_site_symmetry_3
_geom_angle_publ_flag
N2 N1 C19 110.48(14) . . ?
N2 N1 B1 122.85(15) . . ?
C19 N1 B1 125.90(14) . . ?
N1 N2 N3 106.13(16) . . ?
N2 N3 C24 112.90(16) . . ?
N2 N3 H3 116.5(19) . . ?
C24 N3 H3 130.6(19) . . ?
C6 C1 C2 113.39(15) . . ?
C6 C1 B1 128.19(15) . . ?
C2 C1 B1 118.23(15) . . ?
C18 C13 B1 118.70(15) . . ?
C14 C13 C18 113.85(16) . . ?
C14 C13 B1 127.31(15) . . ?
F001 C18 C13 118.77(16) . . ?
F001 C18 C17 116.97(15) . . ?
C17 C18 C13 124.26(17) . . ?
F002 C6 C1 121.38(15) . . ?
F002 C6 C5 115.00(15) . . ?
C1 C6 C5 123.59(16) . . ?
F008 C17 C18 120.83(17) . . ?
F008 C17 C16 119.65(16) . . ?
C18 C17 C16 119.52(16) . . ?
F003 C2 C1 119.20(15) . . ?
F003 C2 C3 116.10(16) . . ?
C3 C2 C1 124.70(17) . . ?
C12 C7 C8 113.13(17) . . ?
C12 C7 B1 124.71(15) . . ?
C8 C7 B1 121.56(17) . . ?
F005 C14 C13 120.67(16) . . ?
F005 C14 C15 115.64(16) . . ?
C15 C14 C13 123.69(16) . . ?
F00A C15 C14 120.81(16) . . ?
F00A C15 C16 119.53(17) . . ?
C16 C15 C14 119.66(17) . . ?
F00B C4 C5 120.68(17) . . ?
F00B C4 C3 120.63(17) . . ?
C5 C4 C3 118.68(16) . . ?
F004 C12 C7 122.08(15) . . ?
F004 C12 C11 113.54(17) . . ?
C11 C12 C7 124.36(18) . . ?
F007 C5 C6 120.08(16) . . ?
F007 C5 C4 119.64(16) . . ?
C4 C5 C6 120.29(16) . . ?
F00C C3 C2 120.56(17) . . ?
F00C C3 C4 120.12(17) . . ?
C2 C3 C4 119.32(17) . . ?
F00D C16 C17 120.55(17) . . ?
F00D C16 C15 120.47(17) . . ?
C15 C16 C17 118.97(17) . . ?
N1 C19 C24 106.12(16) . . ?
N1 C19 C20 132.54(16) . . ?
C24 C19 C20 121.34(17) . . ?
F006 C8 C7 119.80(17) . . ?
F006 C8 C9 116.08(17) . . ?
C9 C8 C7 124.08(19) . . ?
N3 C24 C19 104.33(16) . . ?
N3 C24 C23 133.70(19) . . ?
C19 C24 C23 121.9(2) . . ?
F009 C11 C12 119.79(18) . . ?
F009 C11 C10 120.45(18) . . ?
C10 C11 C12 119.8(2) . . ?
C19 C20 H20 121.8 . . ?
C21 C20 C19 116.33(18) . . ?
C21 C20 H20 121.8 . . ?
F00E C9 C8 120.2(2) . . ?
F00E C9 C10 119.89(19) . . ?
C10 C9 C8 119.92(18) . . ?
F00F C10 C11 120.4(2) . . ?
F00F C10 C9 120.9(2) . . ?
C11 C10 C9 118.75(18) . . ?
C20 C21 H21 119.0 . . ?
C20 C21 C22 121.9(2) . . ?
C22 C21 H21 119.0 . . ?
C24 C23 H23 122.0 . . ?
C22 C23 C24 116.09(19) . . ?
C22 C23 H23 122.0 . . ?
C21 C22 H22 118.9 . . ?
C23 C22 C21 122.25(19) . . ?
C23 C22 H22 118.9 . . ?
N1 B1 C1 101.50(13) . . ?
N1 B1 C13 110.21(14) . . ?
N1 B1 C7 110.11(14) . . ?
C1 B1 C7 112.69(15) . . ?
C13 B1 C1 115.57(14) . . ?
C13 B1 C7 106.70(14) . . ?

loop_
_geom_bond_atom_site_label_1
_geom_bond_atom_site_label_2
_geom_bond_distance
_geom_bond_site_symmetry_2
_geom_bond_publ_flag
F001 C18 1.361(2) . ?
F002 C6 1.351(2) . ?
F003 C2 1.361(2) . ?
F004 C12 1.347(2) . ?
F005 C14 1.350(2) . ?
F006 C8 1.358(2) . ?
F007 C5 1.344(2) . ?
F008 C17 1.345(2) . ?
F009 C11 1.346(2) . ?
F00A C15 1.341(2) . ?
F00B C4 1.337(2) . ?
F00C C3 1.341(2) . ?
F00D C16 1.334(2) . ?
F00E C9 1.344(2) . ?
F00F C10 1.338(2) . ?
N1 N2 1.311(2) . ?
N1 C19 1.387(2) . ?
N1 B1 1.615(2) . ?
N2 N3 1.326(2) . ?
N3 C24 1.354(3) . ?
N3 H3 0.86(3) . ?
C1 C6 1.384(2) . ?
C1 C2 1.394(3) . ?
C1 B1 1.644(3) . ?
C13 C18 1.391(2) . ?
C13 C14 1.389(3) . ?
C13 B1 1.636(3) . ?
C18 C17 1.371(3) . ?
C6 C5 1.388(2) . ?
C17 C16 1.378(3) . ?
C2 C3 1.374(3) . ?
C7 C12 1.389(3) . ?
C7 C8 1.391(3) . ?
C7 B1 1.646(3) . ?
C14 C15 1.381(3) . ?
C15 C16 1.377(3) . ?
C4 C5 1.367(3) . ?
C4 C3 1.380(3) . ?
C12 C11 1.387(3) . ?
C19 C24 1.388(3) . ?
C19 C20 1.402(3) . ?
C8 C9 1.388(3) . ?
C24 C23 1.408(3) . ?
C11 C10 1.369(3) . ?
C20 H20 0.9500 . ?
C20 C21 1.372(3) . ?
C9 C10 1.371(3) . ?
C21 H21 0.9500 . ?
C21 C22 1.412(3) . ?
C23 H23 0.9500 . ?
C23 C22 1.359(3) . ?
C22 H22 0.9500 . ?

loop_
_geom_torsion_atom_site_label_1
_geom_torsion_atom_site_label_2
_geom_torsion_atom_site_label_3
_geom_torsion_atom_site_label_4
_geom_torsion
_geom_torsion_site_symmetry_1
_geom_torsion_site_symmetry_2
_geom_torsion_site_symmetry_3
_geom_torsion_site_symmetry_4
_geom_torsion_publ_flag
F001 C18 C17 F008 0.7(2) . . . . ?
F001 C18 C17 C16 179.68(15) . . . . ?
F002 C6 C5 F007 -3.4(2) . . . . ?
F002 C6 C5 C4 176.26(15) . . . . ?
F003 C2 C3 F00C 0.0(2) . . . . ?
F003 C2 C3 C4 179.60(16) . . . . ?
F004 C12 C11 F009 0.5(2) . . . . ?
F004 C12 C11 C10 -178.93(16) . . . . ?
F005 C14 C15 F00A 0.1(2) . . . . ?
F005 C14 C15 C16 179.99(15) . . . . ?
F006 C8 C9 F00E -1.5(3) . . . . ?
F006 C8 C9 C10 176.85(16) . . . . ?
F008 C17 C16 F00D -0.3(3) . . . . ?
F008 C17 C16 C15 178.32(16) . . . . ?
F009 C11 C10 F00F 0.3(3) . . . . ?
F009 C11 C10 C9 -178.90(16) . . . . ?
F00A C15 C16 F00D -0.2(3) . . . . ?
F00A C15 C16 C17 -178.88(16) . . . . ?
F00B C4 C5 F007 0.1(3) . . . . ?
F00B C4 C5 C6 -179.52(16) . . . . ?
F00B C4 C3 F00C 0.3(3) . . . . ?
F00B C4 C3 C2 -179.30(16) . . . . ?
F00E C9 C10 F00F -0.9(3) . . . . ?
F00E C9 C10 C11 178.22(17) . . . . ?
N1 N2 N3 C24 -1.0(2) . . . . ?
N1 C19 C24 N3 -2.0(2) . . . . ?
N1 C19 C24 C23 176.29(18) . . . . ?
N1 C19 C20 C21 -176.8(2) . . . . ?
N2 N1 C19 C24 1.6(2) . . . . ?
N2 N1 C19 C20 -178.3(2) . . . . ?
N2 N1 B1 C1 -129.30(17) . . . . ?
N2 N1 B1 C13 107.73(18) . . . . ?
N2 N1 B1 C7 -9.7(2) . . . . ?
N2 N3 C24 C19 1.9(2) . . . . ?
N2 N3 C24 C23 -176.1(2) . . . . ?
N3 C24 C23 C22 179.2(2) . . . . ?
C1 C6 C5 F007 178.63(15) . . . . ?
C1 C6 C5 C4 -1.7(3) . . . . ?
C1 C2 C3 F00C 179.66(16) . . . . ?
C1 C2 C3 C4 -0.8(3) . . . . ?
C13 C18 C17 F008 179.61(15) . . . . ?
C13 C18 C17 C16 -1.4(3) . . . . ?
C13 C14 C15 F00A -179.61(16) . . . . ?
C13 C14 C15 C16 0.3(3) . . . . ?
C18 C13 C14 F005 178.18(15) . . . . ?
C18 C13 C14 C15 -2.2(2) . . . . ?
C18 C13 B1 N1 179.64(14) . . . . ?
C18 C13 B1 C1 65.3(2) . . . . ?
C18 C13 B1 C7 -60.82(19) . . . . ?
C18 C17 C16 F00D -179.32(15) . . . . ?
C18 C17 C16 C15 -0.7(3) . . . . ?
C6 C1 C2 F003 -179.46(14) . . . . ?
C6 C1 C2 C3 0.9(3) . . . . ?
C6 C1 B1 N1 -120.75(18) . . . . ?
C6 C1 B1 C13 -1.5(2) . . . . ?
C6 C1 B1 C7 121.52(18) . . . . ?
C2 C1 C6 F002 -177.54(14) . . . . ?
C2 C1 C6 C5 0.3(2) . . . . ?
C2 C1 B1 N1 53.79(19) . . . . ?
C2 C1 B1 C13 173.01(14) . . . . ?
C2 C1 B1 C7 -63.94(19) . . . . ?
C7 C12 C11 F009 179.27(16) . . . . ?
C7 C12 C11 C10 -0.2(3) . . . . ?
C7 C8 C9 F00E -179.06(16) . . . . ?
C7 C8 C9 C10 -0.7(3) . . . . ?
C14 C13 C18 F001 -178.38(14) . . . . ?
C14 C13 C18 C17 2.7(2) . . . . ?
C14 C13 B1 N1 -5.0(2) . . . . ?
C14 C13 B1 C1 -119.26(18) . . . . ?
C14 C13 B1 C7 114.59(18) . . . . ?
C14 C15 C16 F00D 179.84(16) . . . . ?
C14 C15 C16 C17 1.2(3) . . . . ?
C12 C7 C8 F006 -176.46(15) . . . . ?
C12 C7 C8 C9 1.0(3) . . . . ?
C12 C7 B1 N1 -125.98(17) . . . . ?
C12 C7 B1 C1 -13.5(2) . . . . ?
C12 C7 B1 C13 114.41(18) . . . . ?
C12 C11 C10 F00F 179.72(17) . . . . ?
C12 C11 C10 C9 0.6(3) . . . . ?
C5 C4 C3 F00C 178.90(16) . . . . ?
C5 C4 C3 C2 -0.7(3) . . . . ?
C3 C4 C5 F007 -178.51(16) . . . . ?
C3 C4 C5 C6 1.9(3) . . . . ?
C19 N1 N2 N3 -0.4(2) . . . . ?
C19 N1 B1 C1 39.7(2) . . . . ?
C19 N1 B1 C13 -83.3(2) . . . . ?
C19 N1 B1 C7 159.24(16) . . . . ?
C19 C24 C23 C22 1.5(3) . . . . ?
C19 C20 C21 C22 -0.8(3) . . . . ?
C8 C7 C12 F004 178.06(15) . . . . ?
C8 C7 C12 C11 -0.6(3) . . . . ?
C8 C7 B1 N1 63.5(2) . . . . ?
C8 C7 B1 C1 176.06(15) . . . . ?
C8 C7 B1 C13 -56.1(2) . . . . ?
C8 C9 C10 F00F -179.30(17) . . . . ?
C8 C9 C10 C11 -0.1(3) . . . . ?
C24 C19 C20 C21 3.3(3) . . . . ?
C24 C23 C22 C21 1.1(3) . . . . ?
C20 C19 C24 N3 177.88(18) . . . . ?
C20 C19 C24 C23 -3.8(3) . . . . ?
C20 C21 C22 C23 -1.5(3) . . . . ?
B1 N1 N2 N3 170.04(16) . . . . ?
B1 N1 C19 C24 -168.54(16) . . . . ?
B1 N1 C19 C20 11.6(3) . . . . ?
B1 C1 C6 F002 -2.8(3) . . . . ?
B1 C1 C6 C5 175.10(16) . . . . ?
B1 C1 C2 F003 5.2(2) . . . . ?
B1 C1 C2 C3 -174.42(16) . . . . ?
B1 C13 C18 F001 -2.4(2) . . . . ?
B1 C13 C18 C17 178.75(16) . . . . ?
B1 C13 C14 F005 2.6(3) . . . . ?
B1 C13 C14 C15 -177.78(16) . . . . ?
B1 C7 C12 F004 6.9(3) . . . . ?
B1 C7 C12 C11 -171.75(17) . . . . ?
B1 C7 C8 F006 -5.0(3) . . . . ?
B1 C7 C8 C9 172.51(17) . . . . ?
